data_7241211
loop_
_publ_author_name
'Chen, Chia-Jou'
'Lee, Wei-Te'
'Hu, Ji-Hong'
'Mahat Chhetri, Pradhumna'
'Chen, Jhy-Der'

_publ_section_title
;
 Structural Diversity and Modification in Ni(II) Coordination Polymers:
 Peculiar Phenomenon of Reversible Structural Transformation between 1D
 Ladder and 2D Layer
;
_journal_name_full CrystEngComm
_journal_paper_doi 10.1039/D0CE01170C
_journal_year 2020
_chemical_formula_sum 'C30 H32 Cd N4 O9'
_chemical_formula_weight 704.99
_space_group_crystal_system monoclinic
_space_group_IT_number 14
_space_group_name_Hall '-P 2ybc'
_space_group_name_H-M_alt 'P 1 21/c 1'
_atom_sites_solution_hydrogens mixed
_audit_creation_method SHELXL-2014/7
_audit_update_record
;
2020-07-27 deposited with the CCDC.	2020-09-10 downloaded from the CCDC.
;
_cell_angle_alpha 90
_cell_angle_beta 98.831(3)
_cell_angle_gamma 90
_cell_formula_units_Z 4
_cell_length_a 9.8569(8)
_cell_length_b 18.7251(16)
_cell_length_c 16.0230(14)
_cell_measurement_reflns_used 9955
_cell_measurement_temperature 296(2)
_cell_measurement_theta_max 28.24
_cell_measurement_theta_min 2.36
_cell_volume 2922.3(4)
_computing_cell_refinement 'Bruker SAINT'
_computing_data_collection 'Bruker APEX2'
_computing_data_reduction 'Bruker SAINT'
_computing_molecular_graphics 'Bruker SHELXTL'
_computing_publication_material 'Bruker SHELXTL'
_computing_structure_refinement 'SHELXL-2014/7 (Sheldrick, 2014)'
_computing_structure_solution 'SHELXS-97 (Sheldrick 2008)'
_diffrn_ambient_temperature 296(2)
_diffrn_measured_fraction_theta_full 0.999
_diffrn_measured_fraction_theta_max 0.996
_diffrn_measurement_device_type 'Bruker APEX-II CCD'
_diffrn_measurement_method '\f and \w scans'
_diffrn_radiation_type MoK\a
_diffrn_radiation_wavelength 0.71073
_diffrn_reflns_av_R_equivalents 0.0250
_diffrn_reflns_av_unetI/netI 0.0301
_diffrn_reflns_Laue_measured_fraction_full 0.999
_diffrn_reflns_Laue_measured_fraction_max 0.996
_diffrn_reflns_limit_h_max 13
_diffrn_reflns_limit_h_min -13
_diffrn_reflns_limit_k_max 24
_diffrn_reflns_limit_k_min -24
_diffrn_reflns_limit_l_max 21
_diffrn_reflns_limit_l_min -13
_diffrn_reflns_number 21936
_diffrn_reflns_point_group_measured_fraction_full 0.999
_diffrn_reflns_point_group_measured_fraction_max 0.996
_diffrn_reflns_theta_full 25.242
_diffrn_reflns_theta_max 28.300
_diffrn_reflns_theta_min 1.684
_exptl_absorpt_coefficient_mu 0.810
_exptl_absorpt_correction_T_max 0.7457
_exptl_absorpt_correction_T_min 0.6957
_exptl_absorpt_correction_type multi-scan
_exptl_absorpt_process_details 'SADABS V2008/1 (Bruker AXS, 2008)'
_exptl_crystal_colour colourless
_exptl_crystal_density_diffrn 1.602
_exptl_crystal_description Block
_exptl_crystal_F_000 1440
_exptl_crystal_size_max 0.300
_exptl_crystal_size_mid 0.300
_exptl_crystal_size_min 0.100
_refine_diff_density_max 0.447
_refine_diff_density_min -0.436
_refine_diff_density_rms 0.067
_refine_ls_extinction_method none
_refine_ls_goodness_of_fit_ref 1.053
_refine_ls_hydrogen_treatment mixed
_refine_ls_matrix_type full
_refine_ls_number_parameters 425
_refine_ls_number_reflns 7230
_refine_ls_number_restraints 0
_refine_ls_restrained_S_all 1.053
_refine_ls_R_factor_all 0.0384
_refine_ls_R_factor_gt 0.0289
_refine_ls_shift/su_max 0.002
_refine_ls_shift/su_mean 0.000
_refine_ls_structure_factor_coef Fsqd
_refine_ls_weighting_details 'w=1/[\s^2^(Fo^2^)+(0.0280P)^2^+1.7815P] where P=(Fo^2^+2Fc^2^)/3'
_refine_ls_weighting_scheme calc
_refine_ls_wR_factor_gt 0.0660
_refine_ls_wR_factor_ref 0.0705
_reflns_Friedel_coverage 0.000
_reflns_number_gt 6044
_reflns_number_total 7230
_reflns_threshold_expression 'I > 2\s(I)'
_cod_data_source_file d0ce01170c2.cif
_cod_data_source_block 1
_cod_depositor_comments
;
The following automatic conversions were performed:

data item '_exptl_absorpt_correction_type' value 'multi_scan' was
changed to 'multi-scan' in accordance with the
/home/data/users/saulius/crontab/automatic-downloads/rss-feeds/RSC/lib/dictionaries/cif_core.dic
dictionary named 'cif_core.dic' version 2.4.2 last updated on
2011-04-26.

Automatic conversion script
Id: cif_fix_values 7556 2019-12-06 15:28:31Z antanas 
;
_cod_original_sg_symbol_H-M 'P 21/c'
_cod_database_code 7241211
_shelx_shelxl_version_number 2014/7
_shelx_space_group_comment
; 
The symmetry employed for this shelxl refinement is uniquely defined 
by the following loop, which should always be used as a source of 
symmetry information in preference to the above space-group names. 
They are only intended as comments. 
;
_shelx_estimated_absorpt_t_min 0.793
_shelx_estimated_absorpt_t_max 0.923

loop_
_space_group_symop_operation_xyz
'x, y, z'
'-x, y+1/2, -z+1/2'
'-x, -y, -z'
'x, -y-1/2, z-1/2'

loop_
_atom_site_label
_atom_site_type_symbol
_atom_site_fract_x
_atom_site_fract_y
_atom_site_fract_z
_atom_site_U_iso_or_equiv
_atom_site_adp_type
_atom_site_occupancy
_atom_site_site_symmetry_order
_atom_site_calc_flag
_atom_site_refinement_flags_posn
_atom_site_refinement_flags_adp
_atom_site_refinement_flags_occupancy
_atom_site_disorder_assembly
_atom_site_disorder_group
Cd Cd 0.76172(2) 0.60870(2) 0.97123(2) 0.02309(5) Uani 1 1 d . . . . .
O1 O 0.7724(2) 0.57450(10) 0.63183(12) 0.0567(6) Uani 1 1 d . . . . .
O2 O 0.9893(2) 0.53815(13) 0.23743(12) 0.0600(6) Uani 1 1 d . . . . .
O3 O 1.02326(15) 0.59510(8) 0.97989(10) 0.0327(4) Uani 1 1 d . . . . .
O4 O 0.92205(14) 0.67227(8) 1.05434(10) 0.0280(3) Uani 1 1 d . . . . .
O5 O 1.55721(17) 0.62428(10) 1.00827(12) 0.0430(4) Uani 1 1 d . . . . .
O6 O 1.60771(19) 0.73965(12) 1.02307(13) 0.0582(6) Uani 1 1 d . . . . .
O7 O 0.80870(18) 0.51309(10) 1.07729(12) 0.0366(4) Uani 1 1 d . . . . .
H7C H 0.847(3) 0.4806(16) 1.0598(18) 0.044 Uiso 1 1 d . U . . .
H7D H 0.852(3) 0.5239(15) 1.1217(18) 0.044 Uiso 1 1 d . U . . .
N1 N 0.77361(19) 0.68645(10) 0.85292(11) 0.0295(4) Uani 1 1 d . . . . .
N2 N 0.84489(19) 0.68953(10) 0.63328(11) 0.0281(4) Uani 1 1 d . . . . .
H2A H 0.8809 0.7212 0.6046 0.034 Uiso 1 1 calc R U . . .
N3 N 1.1994(2) 0.57815(11) 0.29675(12) 0.0349(4) Uani 1 1 d . . . . .
H3A H 1.2402 0.6037 0.3376 0.042 Uiso 1 1 calc R U . . .
N4 N 1.31205(19) 0.48473(10) 0.11659(11) 0.0279(4) Uani 1 1 d . . . . .
C1 C 0.7477(2) 0.75570(13) 0.86286(15) 0.0341(5) Uani 1 1 d . . . . .
H1A H 0.7280 0.7713 0.9148 0.041 Uiso 1 1 calc R U . . .
C2 C 0.7492(3) 0.80493(13) 0.79899(15) 0.0354(5) Uani 1 1 d . . . . .
H2B H 0.7297 0.8527 0.8079 0.042 Uiso 1 1 calc R U . . .
C3 C 0.7797(2) 0.78309(12) 0.72204(15) 0.0316(5) Uani 1 1 d . . . . .
H3B H 0.7819 0.8157 0.6785 0.038 Uiso 1 1 calc R U . . .
C4 C 0.8072(2) 0.71150(12) 0.71060(13) 0.0254(4) Uani 1 1 d . . . . .
C5 C 0.8033(2) 0.66491(13) 0.77793(14) 0.0303(5) Uani 1 1 d . . . . .
H5A H 0.8221 0.6168 0.7706 0.036 Uiso 1 1 calc R U . . .
C6 C 0.8295(3) 0.62289(13) 0.60005(14) 0.0329(5) Uani 1 1 d . . . . .
C7 C 0.8914(2) 0.61088(12) 0.52108(14) 0.0300(5) Uani 1 1 d . . . . .
C8 C 1.0021(3) 0.65027(13) 0.50301(15) 0.0370(5) Uani 1 1 d . . . . .
H8A H 1.0366 0.6873 0.5388 0.044 Uiso 1 1 calc R U . . .
C9 C 1.0625(3) 0.63532(14) 0.43214(16) 0.0398(6) Uani 1 1 d . . . . .
H9A H 1.1382 0.6615 0.4215 0.048 Uiso 1 1 calc R U . . .
C10 C 1.0098(2) 0.58128(13) 0.37723(14) 0.0327(5) Uani 1 1 d . . . . .
C11 C 0.8986(3) 0.54260(13) 0.39495(16) 0.0397(6) Uani 1 1 d . . . . .
H11A H 0.8617 0.5069 0.3579 0.048 Uiso 1 1 calc R U . . .
C12 C 0.8408(3) 0.55592(13) 0.46693(15) 0.0380(6) Uani 1 1 d . . . . .
H12A H 0.7681 0.5281 0.4790 0.046 Uiso 1 1 calc R U . . .
C13 C 1.0644(3) 0.56419(13) 0.29723(15) 0.0369(5) Uani 1 1 d . . . . .
C14 C 1.2797(2) 0.55514(12) 0.23622(13) 0.0297(5) Uani 1 1 d . . . . .
C15 C 1.4157(3) 0.57574(13) 0.24545(15) 0.0386(6) Uani 1 1 d . . . . .
H15A H 1.4516 0.6062 0.2892 0.046 Uiso 1 1 calc R U . . .
C16 C 1.4980(3) 0.55085(14) 0.18944(16) 0.0405(6) Uani 1 1 d . . . . .
H16A H 1.5892 0.5652 0.1943 0.049 Uiso 1 1 calc R U . . .
C17 C 1.4439(2) 0.50453(12) 0.12622(15) 0.0327(5) Uani 1 1 d . . . . .
H17A H 1.5002 0.4867 0.0895 0.039 Uiso 1 1 calc R U . . .
C18 C 1.2306(2) 0.51054(11) 0.16890(14) 0.0294(5) Uani 1 1 d . . . . .
H18A H 1.1381 0.4983 0.1600 0.035 Uiso 1 1 calc R U . . .
C19 C 1.0297(2) 0.64403(11) 1.03306(13) 0.0230(4) Uani 1 1 d . . . . .
C20 C 1.16501(19) 0.67497(10) 1.07183(13) 0.0209(4) Uani 1 1 d . . . . .
C21 C 1.1705(2) 0.72151(11) 1.14036(13) 0.0226(4) Uani 1 1 d . . . . .
H21A H 1.0923 0.7279 1.1655 0.027 Uiso 1 1 calc R U . . .
C22 C 1.2892(2) 0.75855(11) 1.17209(13) 0.0250(4) Uani 1 1 d . . . . .
C23 C 1.4044(2) 0.74721(12) 1.13273(14) 0.0265(4) Uani 1 1 d . . . . .
H23A H 1.4841 0.7731 1.1508 0.032 Uiso 1 1 calc R U . . .
C24 C 1.4033(2) 0.69829(11) 1.06719(13) 0.0238(4) Uani 1 1 d . . . . .
C25 C 1.2839(2) 0.66140(11) 1.03747(13) 0.0229(4) Uani 1 1 d . . . . .
H25A H 1.2832 0.6277 0.9948 0.028 Uiso 1 1 calc R U . . .
C26 C 1.5328(2) 0.68711(14) 1.02988(13) 0.0314(5) Uani 1 1 d . . . . .
C27 C 1.2927(2) 0.81149(14) 1.24545(16) 0.0376(6) Uani 1 1 d . . . . .
C28 C 1.2055(11) 0.7790(6) 1.3133(5) 0.095(4) Uani 0.531(9) 1 d . . P A 1
H28A H 1.2467 0.7351 1.3353 0.142 Uiso 0.531(9) 1 calc R U P A 1
H28B H 1.2045 0.8124 1.3586 0.142 Uiso 0.531(9) 1 calc R U P A 1
H28C H 1.1131 0.7700 1.2865 0.142 Uiso 0.531(9) 1 calc R U P A 1
C29 C 1.2215(12) 0.8775(4) 1.2164(5) 0.100(5) Uani 0.531(9) 1 d . . P A 1
H29A H 1.1334 0.8662 1.1847 0.150 Uiso 0.531(9) 1 calc R U P A 1
H29B H 1.2093 0.9063 1.2643 0.150 Uiso 0.531(9) 1 calc R U P A 1
H29C H 1.2749 0.9034 1.1812 0.150 Uiso 0.531(9) 1 calc R U P A 1
C30 C 1.4295(6) 0.8224(5) 1.2950(4) 0.066(3) Uani 0.531(9) 1 d . . P A 1
H30A H 1.4698 0.7770 1.3118 0.099 Uiso 0.531(9) 1 calc R U P A 1
H30B H 1.4868 0.8473 1.2613 0.099 Uiso 0.531(9) 1 calc R U P A 1
H30C H 1.4211 0.8502 1.3444 0.099 Uiso 0.531(9) 1 calc R U P A 1
C28' C 1.1581(6) 0.8302(5) 1.2679(5) 0.061(3) Uani 0.469(9) 1 d . . P A 2
H28D H 1.0995 0.8478 1.2189 0.091 Uiso 0.469(9) 1 calc R U P A 2
H28E H 1.1174 0.7886 1.2888 0.091 Uiso 0.469(9) 1 calc R U P A 2
H28F H 1.1695 0.8664 1.3108 0.091 Uiso 0.469(9) 1 calc R U P A 2
C29' C 1.3573(13) 0.8848(4) 1.2127(7) 0.096(4) Uani 0.469(9) 1 d . . P A 2
H29D H 1.4458 0.8749 1.1973 0.144 Uiso 0.469(9) 1 calc R U P A 2
H29E H 1.2973 0.9030 1.1645 0.144 Uiso 0.469(9) 1 calc R U P A 2
H29F H 1.3669 0.9198 1.2570 0.144 Uiso 0.469(9) 1 calc R U P A 2
C30' C 1.3899(10) 0.7837(5) 1.3183(6) 0.075(3) Uiso 0.469(9) 1 d . . P A 2
H30D H 1.4758 0.7723 1.3003 0.113 Uiso 0.469(9) 1 calc R U P A 2
H30E H 1.4043 0.8193 1.3619 0.113 Uiso 0.469(9) 1 calc R U P A 2
H30F H 1.3522 0.7414 1.3399 0.113 Uiso 0.469(9) 1 calc R U P A 2
O8 O 1.4267(3) 0.86900(16) 0.95073(19) 0.1035(10) Uani 1 1 d . . . . .
H8C H 1.4652 0.8920 0.9937 0.124 Uiso 1 1 d R U . . .
H8D H 1.4503 0.8255 0.9577 0.124 Uiso 1 1 d R U . . .
O9 O 1.5102(8) 0.9843(4) 1.0623(5) 0.149(3) Uiso 0.6 1 d . . P B 1
O9' O 1.4851(13) 0.9576(7) 1.1017(8) 0.160(5) Uiso 0.4 1 d . . P C 2

loop_
_atom_site_aniso_label
_atom_site_aniso_U_11
_atom_site_aniso_U_22
_atom_site_aniso_U_33
_atom_site_aniso_U_23
_atom_site_aniso_U_13
_atom_site_aniso_U_12
Cd 0.01846(7) 0.02935(9) 0.02214(8) -0.00586(6) 0.00532(6) -0.00200(6)
O1 0.0917(16) 0.0418(11) 0.0429(11) -0.0037(9) 0.0308(11) -0.0249(11)
O2 0.0478(11) 0.0966(17) 0.0354(10) -0.0276(11) 0.0053(9) 0.0010(11)
O3 0.0254(8) 0.0343(9) 0.0383(9) -0.0156(7) 0.0046(7) -0.0020(6)
O4 0.0165(6) 0.0350(8) 0.0328(8) -0.0103(7) 0.0049(6) -0.0012(6)
O5 0.0319(9) 0.0528(11) 0.0491(11) 0.0011(9) 0.0209(8) 0.0134(8)
O6 0.0409(10) 0.0827(15) 0.0576(12) -0.0234(11) 0.0286(10) -0.0294(10)
O7 0.0372(10) 0.0376(10) 0.0340(9) -0.0023(8) 0.0028(8) 0.0063(8)
N1 0.0294(9) 0.0359(11) 0.0243(9) 0.0014(8) 0.0074(8) -0.0032(8)
N2 0.0351(10) 0.0275(9) 0.0242(9) 0.0038(7) 0.0121(8) 0.0015(8)
N3 0.0467(12) 0.0337(11) 0.0255(9) -0.0103(8) 0.0096(9) 0.0007(9)
N4 0.0344(10) 0.0259(9) 0.0239(9) -0.0031(7) 0.0058(8) 0.0006(8)
C1 0.0363(12) 0.0415(14) 0.0257(11) -0.0062(10) 0.0082(10) -0.0050(10)
C2 0.0431(13) 0.0296(12) 0.0352(12) -0.0040(10) 0.0112(11) -0.0013(10)
C3 0.0349(12) 0.0301(12) 0.0305(11) 0.0050(10) 0.0071(10) -0.0020(9)
C4 0.0233(10) 0.0314(11) 0.0228(10) 0.0010(9) 0.0075(8) -0.0010(8)
C5 0.0345(12) 0.0303(12) 0.0279(11) 0.0036(9) 0.0107(10) 0.0042(9)
C6 0.0390(13) 0.0341(13) 0.0262(11) 0.0010(9) 0.0071(10) -0.0016(10)
C7 0.0369(12) 0.0294(11) 0.0242(10) 0.0009(9) 0.0065(9) 0.0022(9)
C8 0.0457(14) 0.0354(13) 0.0322(12) -0.0123(10) 0.0138(11) -0.0066(11)
C9 0.0438(14) 0.0422(14) 0.0368(13) -0.0121(11) 0.0166(12) -0.0087(11)
C10 0.0400(13) 0.0330(12) 0.0256(11) -0.0051(10) 0.0065(10) 0.0047(10)
C11 0.0514(15) 0.0332(13) 0.0347(13) -0.0121(11) 0.0067(12) -0.0037(11)
C12 0.0464(14) 0.0321(13) 0.0369(13) -0.0035(11) 0.0109(11) -0.0082(11)
C13 0.0473(14) 0.0378(13) 0.0260(11) -0.0069(10) 0.0070(11) 0.0084(11)
C14 0.0444(13) 0.0228(10) 0.0227(10) -0.0008(9) 0.0081(10) 0.0033(9)
C15 0.0518(15) 0.0336(13) 0.0300(12) -0.0107(10) 0.0048(11) -0.0078(11)
C16 0.0418(13) 0.0426(14) 0.0378(13) -0.0076(11) 0.0085(12) -0.0124(11)
C17 0.0403(13) 0.0292(12) 0.0305(12) -0.0030(10) 0.0112(10) -0.0036(10)
C18 0.0365(12) 0.0254(11) 0.0266(11) -0.0021(9) 0.0054(10) 0.0019(9)
C19 0.0216(9) 0.0238(10) 0.0238(10) 0.0001(8) 0.0041(8) -0.0004(8)
C20 0.0174(9) 0.0215(10) 0.0239(10) 0.0005(8) 0.0035(8) 0.0012(7)
C21 0.0183(9) 0.0264(10) 0.0234(10) -0.0021(8) 0.0040(8) 0.0046(8)
C22 0.0214(9) 0.0262(11) 0.0266(10) -0.0046(9) 0.0014(9) 0.0038(8)
C23 0.0183(9) 0.0294(11) 0.0310(11) -0.0036(9) 0.0017(9) -0.0021(8)
C24 0.0178(9) 0.0298(11) 0.0243(10) 0.0015(9) 0.0048(8) 0.0018(8)
C25 0.0222(9) 0.0246(10) 0.0226(10) -0.0023(8) 0.0053(8) 0.0018(8)
C26 0.0183(10) 0.0549(15) 0.0215(10) -0.0022(10) 0.0047(9) 0.0010(10)
C27 0.0308(12) 0.0414(14) 0.0379(13) -0.0189(11) -0.0030(11) 0.0062(10)
C28 0.129(8) 0.114(8) 0.055(5) -0.048(5) 0.053(5) -0.062(7)
C29 0.167(12) 0.051(4) 0.065(5) -0.023(4) -0.035(6) 0.055(6)
C30 0.036(3) 0.098(6) 0.056(4) -0.055(4) -0.017(3) 0.009(3)
C28' 0.039(3) 0.085(7) 0.058(5) -0.047(5) 0.005(3) 0.009(3)
C29' 0.120(9) 0.045(4) 0.134(9) -0.048(5) 0.053(8) -0.025(5)
O8 0.134(3) 0.083(2) 0.090(2) 0.0088(17) 0.007(2) -0.0014(19)

loop_
_atom_type_symbol
_atom_type_description
_atom_type_scat_dispersion_real
_atom_type_scat_dispersion_imag
_atom_type_scat_source
C C 0.0033 0.0016 'International Tables Vol C Tables 4.2.6.8 and 6.1.1.4'
H H 0.0000 0.0000 'International Tables Vol C Tables 4.2.6.8 and 6.1.1.4'
N N 0.0061 0.0033 'International Tables Vol C Tables 4.2.6.8 and 6.1.1.4'
O O 0.0106 0.0060 'International Tables Vol C Tables 4.2.6.8 and 6.1.1.4'
Cd Cd -0.8075 1.2024 'International Tables Vol C Tables 4.2.6.8 and 6.1.1.4'

loop_
_geom_angle_atom_site_label_1
_geom_angle_atom_site_label_2
_geom_angle_atom_site_label_3
_geom_angle
_geom_angle_site_symmetry_1
_geom_angle_site_symmetry_3
_geom_angle_publ_flag
O5 Cd O4 111.06(6) 1_455 . ?
O5 Cd N4 92.82(7) 1_455 3_766 ?
O4 Cd N4 153.72(6) . 3_766 ?
O5 Cd N1 106.78(7) 1_455 . ?
O4 Cd N1 91.80(6) . . ?
N4 Cd N1 91.56(6) 3_766 . ?
O5 Cd O7 89.62(6) 1_455 . ?
O4 Cd O7 86.30(6) . . ?
N4 Cd O7 82.94(7) 3_766 . ?
N1 Cd O7 162.98(6) . . ?
O5 Cd O3 161.41(6) 1_455 . ?
O4 Cd O3 54.01(5) . . ?
N4 Cd O3 100.27(6) 3_766 . ?
N1 Cd O3 86.15(6) . . ?
O7 Cd O3 79.06(6) . . ?
O5 Cd C19 137.43(7) 1_455 . ?
O4 Cd C19 27.24(5) . . ?
N4 Cd C19 126.88(6) 3_766 . ?
N1 Cd C19 88.74(6) . . ?
O7 Cd C19 81.84(6) . . ?
O3 Cd C19 26.77(5) . . ?
C19 O3 Cd 84.79(12) . . ?
C19 O4 Cd 99.21(12) . . ?
C26 O5 Cd 114.74(15) . 1_655 ?
Cd O7 H7C 111(2) . . ?
Cd O7 H7D 117(2) . . ?
H7C O7 H7D 107(3) . . ?
C1 N1 C5 118.1(2) . . ?
C1 N1 Cd 117.38(15) . . ?
C5 N1 Cd 124.56(15) . . ?
C6 N2 C4 125.85(19) . . ?
C6 N2 H2A 117.1 . . ?
C4 N2 H2A 117.1 . . ?
C13 N3 C14 126.8(2) . . ?
C13 N3 H3A 116.6 . . ?
C14 N3 H3A 116.6 . . ?
C18 N4 C17 119.60(19) . . ?
C18 N4 Cd 119.76(15) . 3_766 ?
C17 N4 Cd 119.56(15) . 3_766 ?
N1 C1 C2 122.4(2) . . ?
N1 C1 H1A 118.8 . . ?
C2 C1 H1A 118.8 . . ?
C3 C2 C1 119.7(2) . . ?
C3 C2 H2B 120.2 . . ?
C1 C2 H2B 120.2 . . ?
C2 C3 C4 118.7(2) . . ?
C2 C3 H3B 120.6 . . ?
C4 C3 H3B 120.6 . . ?
C3 C4 C5 118.3(2) . . ?
C3 C4 N2 118.84(19) . . ?
C5 C4 N2 122.7(2) . . ?
N1 C5 C4 122.8(2) . . ?
N1 C5 H5A 118.6 . . ?
C4 C5 H5A 118.6 . . ?
O1 C6 N2 123.4(2) . . ?
O1 C6 C7 120.9(2) . . ?
N2 C6 C7 115.66(19) . . ?
C8 C7 C12 118.9(2) . . ?
C8 C7 C6 122.1(2) . . ?
C12 C7 C6 118.9(2) . . ?
C7 C8 C9 120.9(2) . . ?
C7 C8 H8A 119.5 . . ?
C9 C8 H8A 119.5 . . ?
C10 C9 C8 120.0(2) . . ?
C10 C9 H9A 120.0 . . ?
C8 C9 H9A 120.0 . . ?
C11 C10 C9 119.0(2) . . ?
C11 C10 C13 117.7(2) . . ?
C9 C10 C13 123.3(2) . . ?
C10 C11 C12 121.2(2) . . ?
C10 C11 H11A 119.4 . . ?
C12 C11 H11A 119.4 . . ?
C11 C12 C7 120.0(2) . . ?
C11 C12 H12A 120.0 . . ?
C7 C12 H12A 120.0 . . ?
O2 C13 N3 123.4(2) . . ?
O2 C13 C10 120.2(2) . . ?
N3 C13 C10 116.4(2) . . ?
C15 C14 C18 117.9(2) . . ?
C15 C14 N3 118.6(2) . . ?
C18 C14 N3 123.5(2) . . ?
C16 C15 C14 119.6(2) . . ?
C16 C15 H15A 120.2 . . ?
C14 C15 H15A 120.2 . . ?
C17 C16 C15 119.4(2) . . ?
C17 C16 H16A 120.3 . . ?
C15 C16 H16A 120.3 . . ?
N4 C17 C16 121.2(2) . . ?
N4 C17 H17A 119.4 . . ?
C16 C17 H17A 119.4 . . ?
N4 C18 C14 122.2(2) . . ?
N4 C18 H18A 118.9 . . ?
C14 C18 H18A 118.9 . . ?
O3 C19 O4 122.00(19) . . ?
O3 C19 C20 121.05(18) . . ?
O4 C19 C20 116.88(18) . . ?
O3 C19 Cd 68.44(11) . . ?
O4 C19 Cd 53.56(10) . . ?
C20 C19 Cd 170.02(14) . . ?
C25 C20 C21 119.44(18) . . ?
C25 C20 C19 121.02(18) . . ?
C21 C20 C19 119.43(17) . . ?
C22 C21 C20 121.91(18) . . ?
C22 C21 H21A 119.0 . . ?
C20 C21 H21A 119.0 . . ?
C21 C22 C23 117.18(19) . . ?
C21 C22 C27 121.51(19) . . ?
C23 C22 C27 121.29(19) . . ?
C24 C23 C22 121.83(19) . . ?
C24 C23 H23A 119.1 . . ?
C22 C23 H23A 119.1 . . ?
C25 C24 C23 119.72(18) . . ?
C25 C24 C26 121.46(19) . . ?
C23 C24 C26 118.82(19) . . ?
C24 C25 C20 119.70(19) . . ?
C24 C25 H25A 120.1 . . ?
C20 C25 H25A 120.1 . . ?
O6 C26 O5 124.9(2) . . ?
O6 C26 C24 118.4(2) . . ?
O5 C26 C24 116.7(2) . . ?
C29 C27 C30 114.2(6) . . ?
C28' C27 C30' 112.8(5) . . ?
C29 C27 C22 110.5(3) . . ?
C28' C27 C22 115.3(3) . . ?
C30 C27 C22 114.6(3) . . ?
C30' C27 C22 108.2(4) . . ?
C29 C27 C28 104.8(7) . . ?
C30 C27 C28 103.2(5) . . ?
C22 C27 C28 108.8(3) . . ?
C28' C27 C29' 106.8(5) . . ?
C30' C27 C29' 108.1(6) . . ?
C22 C27 C29' 105.1(4) . . ?
C27 C28 H28A 109.5 . . ?
C27 C28 H28B 109.5 . . ?
H28A C28 H28B 109.5 . . ?
C27 C28 H28C 109.5 . . ?
H28A C28 H28C 109.5 . . ?
H28B C28 H28C 109.5 . . ?
C27 C29 H29A 109.5 . . ?
C27 C29 H29B 109.5 . . ?
H29A C29 H29B 109.5 . . ?
C27 C29 H29C 109.5 . . ?
H29A C29 H29C 109.5 . . ?
H29B C29 H29C 109.5 . . ?
C27 C30 H30A 109.5 . . ?
C27 C30 H30B 109.5 . . ?
H30A C30 H30B 109.5 . . ?
C27 C30 H30C 109.5 . . ?
H30A C30 H30C 109.5 . . ?
H30B C30 H30C 109.5 . . ?
C27 C28' H28D 109.5 . . ?
C27 C28' H28E 109.5 . . ?
H28D C28' H28E 109.5 . . ?
C27 C28' H28F 109.5 . . ?
H28D C28' H28F 109.5 . . ?
H28E C28' H28F 109.5 . . ?
C27 C29' H29D 109.5 . . ?
C27 C29' H29E 109.5 . . ?
H29D C29' H29E 109.5 . . ?
C27 C29' H29F 109.5 . . ?
H29D C29' H29F 109.5 . . ?
H29E C29' H29F 109.5 . . ?
C27 C30' H30D 109.5 . . ?
C27 C30' H30E 109.5 . . ?
H30D C30' H30E 109.5 . . ?
C27 C30' H30F 109.5 . . ?
H30D C30' H30F 109.5 . . ?
H30E C30' H30F 109.5 . . ?
H8C O8 H8D 107.5 . . ?

loop_
_geom_bond_atom_site_label_1
_geom_bond_atom_site_label_2
_geom_bond_distance
_geom_bond_site_symmetry_2
_geom_bond_publ_flag
Cd O5 2.2063(16) 1_455 ?
Cd O4 2.2453(14) . ?
Cd N4 2.2927(18) 3_766 ?
Cd N1 2.4073(18) . ?
Cd O7 2.4629(18) . ?
Cd O3 2.5730(15) . ?
Cd C19 2.755(2) . ?
O1 C6 1.219(3) . ?
O2 C13 1.219(3) . ?
O3 C19 1.246(2) . ?
O4 C19 1.277(2) . ?
O5 C26 1.260(3) . ?
O5 Cd 2.2063(16) 1_655 ?
O6 C26 1.245(3) . ?
O7 H7C 0.79(3) . ?
O7 H7D 0.80(3) . ?
N1 C1 1.336(3) . ?
N1 C5 1.342(3) . ?
N2 C6 1.356(3) . ?
N2 C4 1.409(3) . ?
N2 H2A 0.8600 . ?
N3 C13 1.357(3) . ?
N3 C14 1.410(3) . ?
N3 H3A 0.8600 . ?
N4 C18 1.337(3) . ?
N4 C17 1.338(3) . ?
N4 Cd 2.2926(18) 3_766 ?
C1 C2 1.379(3) . ?
C1 H1A 0.9300 . ?
C2 C3 1.375(3) . ?
C2 H2B 0.9300 . ?
C3 C4 1.385(3) . ?
C3 H3B 0.9300 . ?
C4 C5 1.392(3) . ?
C5 H5A 0.9300 . ?
C6 C7 1.503(3) . ?
C7 C8 1.384(3) . ?
C7 C12 1.388(3) . ?
C8 C9 1.389(3) . ?
C8 H8A 0.9300 . ?
C9 C10 1.388(3) . ?
C9 H9A 0.9300 . ?
C10 C11 1.379(3) . ?
C10 C13 1.499(3) . ?
C11 C12 1.385(3) . ?
C11 H11A 0.9300 . ?
C12 H12A 0.9300 . ?
C14 C15 1.381(3) . ?
C14 C18 1.391(3) . ?
C15 C16 1.380(3) . ?
C15 H15A 0.9300 . ?
C16 C17 1.377(3) . ?
C16 H16A 0.9300 . ?
C17 H17A 0.9300 . ?
C18 H18A 0.9300 . ?
C19 C20 1.499(3) . ?
C20 C25 1.393(3) . ?
C20 C21 1.396(3) . ?
C21 C22 1.388(3) . ?
C21 H21A 0.9300 . ?
C22 C23 1.398(3) . ?
C22 C27 1.534(3) . ?
C23 C24 1.393(3) . ?
C23 H23A 0.9300 . ?
C24 C25 1.384(3) . ?
C24 C26 1.505(3) . ?
C25 H25A 0.9300 . ?
C27 C29 1.462(7) . ?
C27 C28' 1.470(6) . ?
C27 C30 1.470(5) . ?
C27 C30' 1.486(9) . ?
C27 C28 1.606(7) . ?
C27 C29' 1.634(9) . ?
C28 H28A 0.9600 . ?
C28 H28B 0.9600 . ?
C28 H28C 0.9600 . ?
C29 H29A 0.9600 . ?
C29 H29B 0.9600 . ?
C29 H29C 0.9600 . ?
C30 H30A 0.9600 . ?
C30 H30B 0.9600 . ?
C30 H30C 0.9600 . ?
C28' H28D 0.9600 . ?
C28' H28E 0.9600 . ?
C28' H28F 0.9600 . ?
C29' H29D 0.9600 . ?
C29' H29E 0.9600 . ?
C29' H29F 0.9600 . ?
C30' H30D 0.9600 . ?
C30' H30E 0.9600 . ?
C30' H30F 0.9600 . ?
O8 H8C 0.8501 . ?
O8 H8D 0.8499 . ?
